data_7114399
loop_
_publ_author_name
'Hamilton, Barton H.'
'Ziegler, Christopher J.'

_publ_section_title
;
 The structures of Cu(i) and Ag(i) coordination polymers using the
 tricyanofluoroborate anion
;
_journal_issue 8
_journal_name_full 'Chemical Communications'
_journal_page_first 842
_journal_paper_doi 10.1039/b201442d
_journal_year 2002
_chemical_formula_sum 'C5 H3 B Cu F N4'
_chemical_formula_weight 212.46
_chemical_name_common 'copper tricyanofluoroborate'
_chemical_name_systematic
; 
? 
;
_space_group_IT_number 62
_symmetry_cell_setting orthorhombic
_symmetry_space_group_name_Hall '-P 2ac 2n'
_symmetry_space_group_name_H-M 'P n m a'
_atom_sites_solution_hydrogens geom
_atom_sites_solution_primary direct
_atom_sites_solution_secondary difmap
_audit_creation_method SHELXL-97
_cell_angle_alpha 90.00
_cell_angle_beta 90.00
_cell_angle_gamma 90.00
_cell_formula_units_Z 4
_cell_length_a 8.476(2)
_cell_length_b 7.7715(19)
_cell_length_c 12.519(3)
_cell_measurement_reflns_used 781
_cell_measurement_temperature 150(2)
_cell_measurement_theta_max 25.00
_cell_measurement_theta_min 2.90
_cell_volume 824.6(3)
_computing_cell_refinement P3
_computing_data_collection P3
_computing_data_reduction xdisk
_computing_molecular_graphics 'Siemens SHELXTL'
_computing_publication_material 'Siemens SHELXTL'
_computing_structure_refinement 'Siemens SHELXTL'
_computing_structure_solution 'Siemens SHELXTL'
_diffrn_ambient_temperature 150(2)
_diffrn_measured_fraction_theta_full 0.999
_diffrn_measured_fraction_theta_max 0.999
_diffrn_measurement_device_type 'P(2)1 Syntex'
_diffrn_measurement_method '\w scans'
_diffrn_radiation_monochromator graphite
_diffrn_radiation_source 'fine-focus sealed tube'
_diffrn_radiation_type MoK\a
_diffrn_radiation_wavelength 0.71073
_diffrn_reflns_av_R_equivalents 0.0174
_diffrn_reflns_av_sigmaI/netI 0.0455
_diffrn_reflns_limit_h_max 10
_diffrn_reflns_limit_h_min 0
_diffrn_reflns_limit_k_max 9
_diffrn_reflns_limit_k_min -7
_diffrn_reflns_limit_l_max 8
_diffrn_reflns_limit_l_min -14
_diffrn_reflns_number 895
_diffrn_reflns_theta_full 25.00
_diffrn_reflns_theta_max 25.00
_diffrn_reflns_theta_min 2.90
_diffrn_standards_interval_count 97
_diffrn_standards_interval_time 3/97
_diffrn_standards_number 3
_exptl_absorpt_coefficient_mu 2.608
_exptl_absorpt_correction_T_max 0.693
_exptl_absorpt_correction_T_min 0.231
_exptl_absorpt_correction_type difabs
_exptl_crystal_colour yellow
_exptl_crystal_density_diffrn 1.711
_exptl_crystal_density_method 'not measured'
_exptl_crystal_description needle
_exptl_crystal_F_000 416
_exptl_crystal_size_max 0.2
_exptl_crystal_size_mid 0.2
_exptl_crystal_size_min 0.1
_refine_diff_density_max 0.355
_refine_diff_density_min -0.267
_refine_diff_density_rms 0.071
_refine_ls_extinction_method none
_refine_ls_goodness_of_fit_ref 1.000
_refine_ls_hydrogen_treatment mixed
_refine_ls_matrix_type full
_refine_ls_number_parameters 68
_refine_ls_number_reflns 781
_refine_ls_number_restraints 0
_refine_ls_restrained_S_all 1.000
_refine_ls_R_factor_all 0.0430
_refine_ls_R_factor_gt 0.0257
_refine_ls_shift/su_max 0.000
_refine_ls_shift/su_mean 0.000
_refine_ls_structure_factor_coef Fsqd
_refine_ls_weighting_details 'calc w=1/[\s^2^(Fo^2^)+(0.0146P)^2^+0.0000P] where P=(Fo^2^+2Fc^2^)/3'
_refine_ls_weighting_scheme calc
_refine_ls_wR_factor_gt 0.0447
_refine_ls_wR_factor_ref 0.0458
_reflns_number_gt 581
_reflns_number_total 781
_reflns_threshold_expression >2sigma(I)
_cod_data_source_file b201442d.txt
_cod_data_source_block CuBFCN3
_cod_depositor_comments
;
The following automatic conversions were performed:

'_symmetry_cell_setting' value 'Orthorhombic' changed to
'orthorhombic' according to
/usr/data/users/saulius/automatic-downloads/retrospective/RSC/lib/dictionaries/cif_core.dic
dictionary named 'cif_core.dic' version 2.4.2 from 2011-04-26.

Automatic conversion script
Id: cif_fix_values 2281 2013-09-26 08:29:07Z andrius 
;
_cod_original_cell_volume 824.6(4)
_cod_original_sg_symbol_H-M Pnma
_cod_database_code 7114399

loop_
_symmetry_equiv_pos_as_xyz
'x, y, z'
'-x+1/2, -y, z+1/2'
'-x, y+1/2, -z'
'x+1/2, -y+1/2, -z+1/2'
'-x, -y, -z'
'x-1/2, y, -z-1/2'
'x, -y-1/2, z'
'-x-1/2, y-1/2, z-1/2'

loop_
_atom_site_label
_atom_site_type_symbol
_atom_site_fract_x
_atom_site_fract_y
_atom_site_fract_z
_atom_site_U_iso_or_equiv
_atom_site_adp_type
_atom_site_occupancy
_atom_site_symmetry_multiplicity
_atom_site_calc_flag
_atom_site_refinement_flags
Cu Cu 0.93027(7) 0.2500 0.58867(4) 0.02155(15) Uani 1 2 d S
F F 0.9705(2) 0.2500 0.16835(18) 0.0280(6) Uani 1 2 d S
N1 N 1.1647(4) 0.2500 0.5962(3) 0.0258(9) Uani 1 2 d S
N2 N 0.8640(4) 0.2500 0.4362(3) 0.0235(9) Uani 1 2 d S
N3 N 0.8380(3) 0.0405(3) 0.65598(18) 0.0212(6) Uani 1 1 d .
C1 C 1.2971(6) 0.2500 0.5984(4) 0.0289(11) Uani 1 2 d S
C3 C 0.7744(3) -0.0806(4) 0.6835(2) 0.0176(7) Uani 1 1 d .
C2 C 0.8439(4) 0.2500 0.3463(3) 0.0185(10) Uani 1 2 d S
C4 C 1.4691(5) 0.2500 0.6021(4) 0.0615(19) Uani 1 2 d S
H4A H 1.5065 0.3657 0.6109 0.092 Uiso 0.50 1 calc PR
H4B H 1.5099 0.2034 0.5367 0.092 Uiso 0.50 1 calc PR
H4C H 1.5042 0.1809 0.6610 0.092 Uiso 0.50 1 calc PR
B B 0.8215(6) 0.2500 0.2180(3) 0.0218(12) Uani 1 2 d S

loop_
_atom_site_aniso_label
_atom_site_aniso_U_11
_atom_site_aniso_U_22
_atom_site_aniso_U_33
_atom_site_aniso_U_23
_atom_site_aniso_U_13
_atom_site_aniso_U_12
Cu 0.0224(3) 0.0207(3) 0.0216(2) 0.000 -0.0001(3) 0.000
F 0.0185(14) 0.0382(16) 0.0272(12) 0.000 0.0019(11) 0.000
N1 0.023(2) 0.023(2) 0.032(2) 0.000 -0.001(2) 0.000
N2 0.025(2) 0.024(2) 0.0219(19) 0.000 -0.0011(16) 0.000
N3 0.0226(15) 0.0181(14) 0.0229(14) 0.0013(12) 0.0044(11) 0.0021(13)
C1 0.029(3) 0.033(3) 0.025(2) 0.000 -0.002(3) 0.000
C3 0.0155(15) 0.0190(18) 0.0183(15) 0.0004(14) 0.0025(13) 0.0068(15)
C2 0.008(2) 0.015(2) 0.033(3) 0.000 -0.001(2) 0.000
C4 0.019(3) 0.119(5) 0.046(3) 0.000 0.000(3) 0.000
B 0.022(3) 0.024(3) 0.020(3) 0.000 0.004(2) 0.000

loop_
_atom_type_symbol
_atom_type_description
_atom_type_scat_dispersion_real
_atom_type_scat_dispersion_imag
_atom_type_scat_source
C C 0.0033 0.0016 'International Tables Vol C Tables 4.2.6.8 and 6.1.1.4'
B B 0.0013 0.0007 'International Tables Vol C Tables 4.2.6.8 and 6.1.1.4'
N N 0.0061 0.0033 'International Tables Vol C Tables 4.2.6.8 and 6.1.1.4'
Cu Cu 0.3201 1.2651 'International Tables Vol C Tables 4.2.6.8 and 6.1.1.4'
F F 0.0171 0.0103 'International Tables Vol C Tables 4.2.6.8 and 6.1.1.4'
H H 0.0000 0.0000 'International Tables Vol C Tables 4.2.6.8 and 6.1.1.4'

loop_
_geom_angle_atom_site_label_1
_geom_angle_atom_site_label_2
_geom_angle_atom_site_label_3
_geom_angle
_geom_angle_site_symmetry_1
_geom_angle_site_symmetry_3
N1 Cu N2 109.09(15) . .
N1 Cu N3 111.83(9) . 7_565
N2 Cu N3 107.15(8) . 7_565
N1 Cu N3 111.83(8) . .
N2 Cu N3 107.15(8) . .
N3 Cu N3 109.55(13) 7_565 .
C1 N1 Cu 178.7(4) . .
C2 N2 Cu 172.2(4) . .
C3 N3 Cu 171.7(2) . .
N1 C1 C4 179.7(5) . .
N3 C3 B 177.3(3) . 2_655
N2 C2 B 178.1(4) . .
F B C3 109.6(2) . 2_654
F B C3 109.6(2) . 8_765
C3 B C3 110.1(3) 2_654 8_765
F B C2 109.5(4) . .
C3 B C2 109.1(2) 2_654 .
C3 B C2 109.1(2) 8_765 .

loop_
_geom_bond_atom_site_label_1
_geom_bond_atom_site_label_2
_geom_bond_distance
_geom_bond_site_symmetry_2
Cu N1 1.989(4) .
Cu N2 1.990(3) .
Cu N3 1.993(2) 7_565
Cu N3 1.993(2) .
F B 1.408(5) .
N1 C1 1.123(5) .
N2 C2 1.137(5) .
N3 C3 1.138(3) .
C1 C4 1.459(6) .
C3 B 1.606(4) 2_655
C2 B 1.617(6) .
B C3 1.606(4) 2_654
B C3 1.606(4) 8_765

loop_
_geom_torsion_atom_site_label_1
_geom_torsion_atom_site_label_2
_geom_torsion_atom_site_label_3
_geom_torsion_atom_site_label_4
_geom_torsion
_geom_torsion_site_symmetry_1
_geom_torsion_site_symmetry_4
N2 Cu N1 C1 0.00(5) . .
N3 Cu N1 C1 -118.35(10) 7_565 .
N3 Cu N1 C1 118.35(10) . .
N1 Cu N2 C2 0.000(4) . .
N3 Cu N2 C2 121.25(8) 7_565 .
N3 Cu N2 C2 -121.25(8) . .
N1 Cu N3 C3 -132.5(16) . .
N2 Cu N3 C3 -13.0(17) . .
N3 Cu N3 C3 102.9(16) 7_565 .
Cu N1 C1 C4 180.0(4) . .
Cu N3 C3 B -15(8) . 2_655
Cu N2 C2 B 0.00(2) . .
N2 C2 B F 0.000(18) . .
N2 C2 B C3 119.9(3) . 2_654
N2 C2 B C3 -119.9(3) . 8_765
